data_4332703
loop_
_publ_author_name
'Perdih, Franc'
'Pevec, Andrej'
'Petri\<cek, Sa\<sa'
'Petri\<c, Andrej'
'Lah, Nina'
'Kogej, Ksenija'
'Dem\<sar, Alojz'

_publ_section_title
;
 The Solution Structures and Dynamics and the Solid-State Structures of
 Substituted Cyclopentadienyltitanium(IV) Trifluorides
;
_journal_issue 19
_journal_name_full 'Inorganic Chemistry'
_journal_page_first 7915
_journal_page_last 7921
_journal_paper_doi 10.1021/ic060714w
_journal_volume 45
_journal_year 2006
_chemical_formula_sum 'C42 H70 Cl2 F12 Sn2 Ti4'
_chemical_formula_weight 1302.86
_chemical_name_systematic
; 
 ? 
;
_space_group_IT_number 14
_symmetry_cell_setting monoclinic
_symmetry_space_group_name_Hall '-P 2yab'
_symmetry_space_group_name_H-M 'P 1 21/a 1'
_atom_sites_solution_hydrogens geom
_atom_sites_solution_primary direct
_atom_sites_solution_secondary difmap
_audit_creation_method SHELXL-97
_cell_angle_alpha 90.00
_cell_angle_beta 117.4550(4)
_cell_angle_gamma 90.00
_cell_formula_units_Z 4
_cell_length_a 14.07880(10)
_cell_length_b 32.4703(3)
_cell_length_c 14.62530(10)
_cell_measurement_reflns_used 10017
_cell_measurement_temperature 150(2)
_cell_measurement_theta_max 24.71
_cell_measurement_theta_min 1.02
_cell_volume 5932.85(8)
_computing_cell_refinement 'DENZO-SMN (Otwinowski & Minor, 1997)'
_computing_data_collection 'KappaCCD Reference Manual (Nonius, 1998)'
_computing_data_reduction 'DENZO-SMN (Otwinowski & Minor, 1997)'
_computing_structure_refinement 'SHELXL-97 (Sheldrick, 1997)'
_computing_structure_solution 'SHELXS-97 (Sheldrick, 1990)'
_diffrn_ambient_temperature 150(2)
_diffrn_detector_area_resol_mean 0.055
_diffrn_measured_fraction_theta_full 0.972
_diffrn_measured_fraction_theta_max 0.972
_diffrn_measurement_device_type
;
Nonius KappaCCD area-detector diffractometer (with an Oxford Cryostream cooler)
;
_diffrn_measurement_method '\w scans at fixed \c = 55\%'
_diffrn_radiation_monochromator graphite
_diffrn_radiation_source 'fine-focus sealed tube'
_diffrn_radiation_type MoK\a
_diffrn_radiation_wavelength 0.71073
_diffrn_reflns_av_R_equivalents 0.0447
_diffrn_reflns_av_sigmaI/netI 0.0590
_diffrn_reflns_limit_h_max 16
_diffrn_reflns_limit_h_min -16
_diffrn_reflns_limit_k_max 38
_diffrn_reflns_limit_k_min -38
_diffrn_reflns_limit_l_max 17
_diffrn_reflns_limit_l_min -17
_diffrn_reflns_number 19294
_diffrn_reflns_theta_full 25.00
_diffrn_reflns_theta_max 24.71
_diffrn_reflns_theta_min 1.78
_exptl_absorpt_coefficient_mu 1.494
_exptl_absorpt_correction_T_max 0.8352
_exptl_absorpt_correction_T_min 0.7064
_exptl_absorpt_correction_type multi-scan
_exptl_absorpt_process_details 'SCALEPACK (Otwinowski & Minor, 1997)'
_exptl_crystal_colour red
_exptl_crystal_density_diffrn 1.459
_exptl_crystal_density_method 'not measured'
_exptl_crystal_description prism
_exptl_crystal_F_000 2608
_exptl_crystal_size_max 0.25
_exptl_crystal_size_mid 0.17
_exptl_crystal_size_min 0.13
_refine_diff_density_max 2.579
_refine_diff_density_min -0.603
_refine_diff_density_rms 0.127
_refine_ls_extinction_method none
_refine_ls_goodness_of_fit_ref 1.078
_refine_ls_hydrogen_treatment constr
_refine_ls_matrix_type full
_refine_ls_number_parameters 581
_refine_ls_number_reflns 10031
_refine_ls_number_restraints 0
_refine_ls_restrained_S_all 1.078
_refine_ls_R_factor_all 0.0850
_refine_ls_R_factor_gt 0.0520
_refine_ls_shift/su_max 0.001
_refine_ls_shift/su_mean 0.000
_refine_ls_structure_factor_coef Fsqd
_refine_ls_weighting_details 'w=1/[\s^2^(Fo^2^)+(0.0673P)^2^+18.6927P] where P=(Fo^2^+2Fc^2^)/3'
_refine_ls_weighting_scheme calc
_refine_ls_wR_factor_gt 0.1324
_refine_ls_wR_factor_ref 0.1492
_reflns_number_gt 7190
_reflns_number_total 10031
_reflns_threshold_expression >2sigma(I)
_cod_data_source_file ic060714wsup1.cif
_cod_data_source_block 4c
_cod_depositor_comments
;
The following automatic conversions were performed:

'_refine_ls_weighting_scheme' value 'calc
w=1/[\s^2^(Fo^2^)+(0.0673P)^2^+18.6927P] where P=(Fo^2^+2Fc^2^)/3'
was changed to 'calc'. New tag '_refine_ls_weighting_details' was
created. The value of the new tag was set to
'w=1/[\s^2^(Fo^2^)+(0.0673P)^2^+18.6927P] where P=(Fo^2^+2Fc^2^)/3'.

Automatic conversion script
Id: cif_fix_values 3143 2015-03-26 13:38:13Z robertas 
;
_cod_original_sg_symbol_H-M P21/a
_cod_database_code 4332703

loop_
_symmetry_equiv_pos_as_xyz
'x, y, z'
'-x+1/2, y+1/2, -z'
'-x, -y, -z'
'x-1/2, -y-1/2, z'

loop_
_atom_site_label
_atom_site_type_symbol
_atom_site_fract_x
_atom_site_fract_y
_atom_site_fract_z
_atom_site_U_iso_or_equiv
_atom_site_adp_type
_atom_site_occupancy
_atom_site_calc_flag
_atom_site_refinement_flags
Ti1 Ti 0.89714(8) 0.66380(3) 0.44234(9) 0.0253(3) Uani 1 d .
Ti2 Ti 0.66151(9) 0.61634(3) 0.47429(9) 0.0269(3) Uani 1 d .
Ti3 Ti 0.64077(9) 0.60911(3) 0.23985(9) 0.0264(3) Uani 1 d .
Ti4 Ti 0.37453(9) 0.59844(4) 0.25588(9) 0.0307(3) Uani 1 d .
Sn1 Sn 0.21769(4) 0.490646(15) 0.10112(4) 0.03510(15) Uani 1 d .
Sn2 Sn 0.80251(4) 0.395145(16) 0.35448(4) 0.04154(16) Uani 1 d .
Cl1 Cl 0.14007(17) 0.42152(6) 0.06135(15) 0.0521(5) Uani 1 d .
Cl2 Cl 0.63419(17) 0.43154(7) 0.28378(19) 0.0681(6) Uani 1 d .
F1 F 0.6813(3) 0.57866(10) 0.3740(3) 0.0269(8) Uani 1 d .
F2 F 0.7891(3) 0.63411(11) 0.3206(3) 0.0283(8) Uani 1 d .
F3 F 0.6218(3) 0.64742(10) 0.3401(3) 0.0278(8) Uani 1 d .
F4 F 0.8054(3) 0.63885(11) 0.4992(3) 0.0287(8) Uani 1 d .
F5 F 0.5062(3) 0.60280(11) 0.3885(3) 0.0326(8) Uani 1 d .
F6 F 0.4879(3) 0.59721(10) 0.2105(3) 0.0297(8) Uani 1 d .
F7 F 0.6252(3) 0.66648(11) 0.5080(3) 0.0342(9) Uani 1 d .
F8 F 0.9871(3) 0.64883(11) 0.3889(3) 0.0319(8) Uani 1 d .
F9 F 1.0058(3) 0.64933(11) 0.5716(3) 0.0331(8) Uani 1 d .
F10 F 0.3040(3) 0.56290(11) 0.1442(3) 0.0372(9) Uani 1 d .
F11 F 0.5971(3) 0.65522(11) 0.1590(3) 0.0336(8) Uani 1 d .
F12 F 0.3333(3) 0.56549(12) 0.3315(3) 0.0411(9) Uani 1 d .
C11 C 0.7833(5) 0.71987(19) 0.3935(6) 0.0379(17) Uani 1 d .
H11 H 0.7087 0.7147 0.3651 0.045 Uiso 1 calc R
C12 C 0.8530(5) 0.7257(2) 0.4989(6) 0.0364(16) Uani 1 d .
C13 C 0.9567(5) 0.73150(19) 0.5083(6) 0.0355(16) Uani 1 d .
C14 C 0.9497(5) 0.7298(2) 0.4083(5) 0.0339(15) Uani 1 d .
C15 C 0.8404(5) 0.7228(2) 0.3365(6) 0.0373(16) Uani 1 d .
C16 C 0.8290(6) 0.7264(2) 0.5881(6) 0.0468(19) Uani 1 d .
H16A H 0.8870 0.7127 0.6473 0.070 Uiso 1 calc R
H16B H 0.7615 0.7119 0.5696 0.070 Uiso 1 calc R
H16C H 0.8227 0.7550 0.6060 0.070 Uiso 1 calc R
C17 C 1.0560(6) 0.7406(2) 0.6073(6) 0.0440(18) Uani 1 d .
H17A H 1.0473 0.7669 0.6354 0.066 Uiso 1 calc R
H17B H 1.1179 0.7421 0.5938 0.066 Uiso 1 calc R
H17C H 1.0673 0.7186 0.6572 0.066 Uiso 1 calc R
C18 C 1.0413(6) 0.7358(2) 0.3825(6) 0.0449(18) Uani 1 d .
H18A H 1.0645 0.7646 0.3941 0.067 Uiso 1 calc R
H18B H 1.0176 0.7286 0.3101 0.067 Uiso 1 calc R
H18C H 1.1012 0.7180 0.4267 0.067 Uiso 1 calc R
C19 C 0.7981(6) 0.7188(2) 0.2222(6) 0.052(2) Uani 1 d .
H19A H 0.7261 0.7069 0.1920 0.077 Uiso 1 calc R
H19B H 0.8455 0.7009 0.2077 0.077 Uiso 1 calc R
H19C H 0.7952 0.7461 0.1923 0.077 Uiso 1 calc R
C21 C 0.6091(6) 0.5756(2) 0.5789(5) 0.0381(17) Uani 1 d .
H21 H 0.5347 0.5723 0.5572 0.046 Uiso 1 calc R
C22 C 0.6732(6) 0.6061(2) 0.6452(5) 0.0370(16) Uani 1 d .
C23 C 0.7775(6) 0.6015(2) 0.6553(5) 0.0350(16) Uani 1 d .
C24 C 0.7755(6) 0.5664(2) 0.5951(5) 0.0353(16) Uani 1 d .
C25 C 0.6719(6) 0.5497(2) 0.5481(5) 0.0372(16) Uani 1 d .
C26 C 0.6375(7) 0.6384(3) 0.6975(6) 0.054(2) Uani 1 d .
H26A H 0.5610 0.6349 0.6763 0.081 Uiso 1 calc R
H26B H 0.6500 0.6659 0.6775 0.081 Uiso 1 calc R
H26C H 0.6783 0.6353 0.7724 0.081 Uiso 1 calc R
C27 C 0.8727(7) 0.6261(3) 0.7215(6) 0.053(2) Uani 1 d .
H27A H 0.8504 0.6512 0.7436 0.080 Uiso 1 calc R
H27B H 0.9114 0.6335 0.6827 0.080 Uiso 1 calc R
H27C H 0.9197 0.6099 0.7821 0.080 Uiso 1 calc R
C28 C 0.8715(6) 0.5495(2) 0.5907(6) 0.0469(19) Uani 1 d .
H28A H 0.9189 0.5367 0.6569 0.070 Uiso 1 calc R
H28B H 0.9096 0.5718 0.5764 0.070 Uiso 1 calc R
H28C H 0.8491 0.5288 0.5358 0.070 Uiso 1 calc R
C29 C 0.6330(7) 0.5121(2) 0.4832(6) 0.050(2) Uani 1 d .
H29A H 0.6757 0.5075 0.4469 0.076 Uiso 1 calc R
H29B H 0.5577 0.5157 0.4329 0.076 Uiso 1 calc R
H29C H 0.6401 0.4883 0.5271 0.076 Uiso 1 calc R
C31 C 0.6289(5) 0.5412(2) 0.1809(5) 0.0351(16) Uani 1 d .
H31 H 0.5988 0.5216 0.2084 0.042 Uiso 1 calc R
C32 C 0.7377(5) 0.5515(2) 0.2236(5) 0.0353(16) Uani 1 d .
C33 C 0.7476(5) 0.5822(2) 0.1600(5) 0.0362(16) Uani 1 d .
C34 C 0.6454(6) 0.5898(2) 0.0781(5) 0.0409(17) Uani 1 d .
C35 C 0.5715(5) 0.5645(2) 0.0904(5) 0.0357(16) Uani 1 d .
C36 C 0.8263(7) 0.5317(3) 0.3145(6) 0.061(2) Uani 1 d .
H36A H 0.8701 0.5153 0.2919 0.091 Uiso 1 calc R
H36B H 0.7965 0.5138 0.3487 0.091 Uiso 1 calc R
H36C H 0.8707 0.5530 0.3627 0.091 Uiso 1 calc R
C37 C 0.8509(7) 0.6005(3) 0.1755(7) 0.059(2) Uani 1 d .
H37A H 0.9023 0.5998 0.2489 0.089 Uiso 1 calc R
H37B H 0.8392 0.6291 0.1514 0.089 Uiso 1 calc R
H37C H 0.8792 0.5847 0.1364 0.089 Uiso 1 calc R
C38 C 0.6193(8) 0.6195(3) -0.0095(7) 0.061(2) Uani 1 d .
H38A H 0.5496 0.6124 -0.0669 0.091 Uiso 1 calc R
H38B H 0.6745 0.6178 -0.0324 0.091 Uiso 1 calc R
H38C H 0.6166 0.6476 0.0137 0.091 Uiso 1 calc R
C39 C 0.4532(6) 0.5600(3) 0.0170(6) 0.054(2) Uani 1 d .
H39A H 0.4261 0.5858 -0.0209 0.081 Uiso 1 calc R
H39B H 0.4143 0.5537 0.0563 0.081 Uiso 1 calc R
H39C H 0.4426 0.5377 -0.0317 0.081 Uiso 1 calc R
C41 C 0.3786(5) 0.6691(2) 0.2576(6) 0.0401(18) Uani 1 d .
H41 H 0.4467 0.6820 0.2846 0.048 Uiso 1 calc R
C42 C 0.3151(6) 0.6583(2) 0.1537(6) 0.0447(19) Uani 1 d .
C43 C 0.2221(6) 0.6389(2) 0.1459(6) 0.0456(19) Uani 1 d .
C44 C 0.2284(6) 0.6388(2) 0.2453(7) 0.047(2) Uani 1 d .
C45 C 0.3265(6) 0.6579(2) 0.3152(6) 0.0426(18) Uani 1 d .
C46 C 0.3394(7) 0.6651(3) 0.0651(7) 0.057(2) Uani 1 d .
H46A H 0.2984 0.6888 0.0245 0.086 Uiso 1 calc R
H46B H 0.3196 0.6405 0.0214 0.086 Uiso 1 calc R
H46C H 0.4161 0.6705 0.0915 0.086 Uiso 1 calc R
C47 C 0.1312(6) 0.6224(3) 0.0501(7) 0.064(3) Uani 1 d .
H47A H 0.1593 0.6054 0.0128 0.096 Uiso 1 calc R
H47B H 0.0901 0.6454 0.0063 0.096 Uiso 1 calc R
H47C H 0.0846 0.6057 0.0685 0.096 Uiso 1 calc R
C48 C 0.1475(7) 0.6217(3) 0.2755(8) 0.065(3) Uani 1 d .
H48A H 0.0884 0.6091 0.2153 0.098 Uiso 1 calc R
H48B H 0.1197 0.6441 0.3015 0.098 Uiso 1 calc R
H48C H 0.1816 0.6009 0.3295 0.098 Uiso 1 calc R
C49 C 0.3632(7) 0.6633(3) 0.4271(7) 0.060(2) Uani 1 d .
H49A H 0.4394 0.6704 0.4613 0.090 Uiso 1 calc R
H49B H 0.3524 0.6375 0.4561 0.090 Uiso 1 calc R
H49C H 0.3220 0.6854 0.4380 0.090 Uiso 1 calc R
C1 C 0.1258(6) 0.5121(3) 0.1723(7) 0.052(2) Uani 1 d .
H1A H 0.0869 0.4890 0.1825 0.077 Uiso 1 calc R
H1B H 0.0746 0.5328 0.1282 0.077 Uiso 1 calc R
H1C H 0.1733 0.5244 0.2392 0.077 Uiso 1 calc R
C2 C 0.1774(6) 0.5103(3) -0.0506(6) 0.051(2) Uani 1 d .
H2A H 0.2420 0.5109 -0.0599 0.076 Uiso 1 calc R
H2B H 0.1462 0.5380 -0.0617 0.076 Uiso 1 calc R
H2C H 0.1253 0.4912 -0.1003 0.076 Uiso 1 calc R
C3 C 0.3789(6) 0.4739(3) 0.1951(6) 0.053(2) Uani 1 d .
H3A H 0.4147 0.4698 0.1520 0.080 Uiso 1 calc R
H3B H 0.3816 0.4482 0.2316 0.080 Uiso 1 calc R
H3C H 0.4152 0.4958 0.2453 0.080 Uiso 1 calc R
C4 C 0.7511(7) 0.3390(3) 0.3875(8) 0.060(2) Uani 1 d .
H4A H 0.7895 0.3337 0.4618 0.090 Uiso 1 calc R
H4B H 0.7657 0.3167 0.3506 0.090 Uiso 1 calc R
H4C H 0.6740 0.3403 0.3654 0.090 Uiso 1 calc R
C5 C 0.8915(7) 0.4338(3) 0.4819(7) 0.060(2) Uani 1 d .
H5A H 0.8425 0.4493 0.4995 0.090 Uiso 1 calc R
H5B H 0.9342 0.4531 0.4643 0.090 Uiso 1 calc R
H5C H 0.9392 0.4170 0.5410 0.090 Uiso 1 calc R
C6 C 0.8313(7) 0.3958(3) 0.2241(6) 0.067(3) Uani 1 d .
H6A H 0.8720 0.3712 0.2249 0.100 Uiso 1 calc R
H6B H 0.8724 0.4205 0.2263 0.100 Uiso 1 calc R
H6C H 0.7629 0.3961 0.1610 0.100 Uiso 1 calc R

loop_
_atom_site_aniso_label
_atom_site_aniso_U_11
_atom_site_aniso_U_22
_atom_site_aniso_U_33
_atom_site_aniso_U_23
_atom_site_aniso_U_13
_atom_site_aniso_U_12
Ti1 0.0210(6) 0.0231(6) 0.0328(6) 0.0004(5) 0.0132(5) 0.0001(5)
Ti2 0.0250(6) 0.0263(6) 0.0324(6) -0.0001(5) 0.0158(5) -0.0021(5)
Ti3 0.0229(6) 0.0279(6) 0.0291(6) 0.0004(5) 0.0126(5) -0.0018(5)
Ti4 0.0239(6) 0.0284(6) 0.0415(7) -0.0014(5) 0.0166(5) -0.0030(5)
Sn1 0.0277(3) 0.0425(3) 0.0327(3) 0.0000(2) 0.0119(2) -0.0082(2)
Sn2 0.0364(3) 0.0376(3) 0.0431(3) 0.0056(2) 0.0119(2) 0.0010(2)
Cl1 0.0621(13) 0.0511(12) 0.0472(11) -0.0076(9) 0.0287(10) -0.0236(10)
Cl2 0.0458(12) 0.0551(13) 0.0794(16) 0.0030(11) 0.0083(11) 0.0140(10)
F1 0.0284(19) 0.0231(18) 0.0327(19) -0.0014(15) 0.0172(16) -0.0012(15)
F2 0.0242(18) 0.031(2) 0.0310(19) -0.0045(15) 0.0140(16) -0.0040(15)
F3 0.0254(19) 0.0267(18) 0.034(2) 0.0004(15) 0.0164(16) -0.0014(15)
F4 0.0252(19) 0.032(2) 0.0319(19) -0.0005(15) 0.0155(16) -0.0026(15)
F5 0.0249(19) 0.038(2) 0.038(2) -0.0019(17) 0.0175(17) -0.0031(16)
F6 0.0233(19) 0.030(2) 0.037(2) -0.0011(16) 0.0151(16) -0.0009(15)
F7 0.037(2) 0.031(2) 0.040(2) -0.0032(17) 0.0230(18) -0.0023(16)
F8 0.0252(19) 0.034(2) 0.041(2) -0.0025(17) 0.0195(17) 0.0007(16)
F9 0.027(2) 0.035(2) 0.033(2) 0.0003(16) 0.0101(16) 0.0004(16)
F10 0.030(2) 0.036(2) 0.045(2) -0.0076(17) 0.0164(18) -0.0078(16)
F11 0.033(2) 0.033(2) 0.033(2) 0.0060(16) 0.0139(17) -0.0010(16)
F12 0.037(2) 0.042(2) 0.051(2) 0.0015(19) 0.0251(19) -0.0109(18)
C11 0.021(3) 0.020(3) 0.065(5) 0.003(3) 0.013(3) 0.003(3)
C12 0.033(4) 0.023(3) 0.061(5) -0.008(3) 0.028(4) -0.001(3)
C13 0.031(4) 0.020(3) 0.053(4) -0.003(3) 0.017(3) 0.000(3)
C14 0.030(4) 0.028(4) 0.046(4) 0.005(3) 0.020(3) -0.001(3)
C15 0.033(4) 0.025(4) 0.051(4) 0.004(3) 0.017(3) -0.001(3)
C16 0.050(5) 0.033(4) 0.072(6) -0.018(4) 0.041(4) -0.008(3)
C17 0.036(4) 0.035(4) 0.053(5) -0.006(3) 0.014(4) -0.003(3)
C18 0.039(4) 0.044(4) 0.053(5) 0.007(4) 0.022(4) -0.003(3)
C19 0.049(5) 0.043(5) 0.052(5) 0.013(4) 0.014(4) -0.006(4)
C21 0.036(4) 0.040(4) 0.040(4) 0.008(3) 0.020(3) -0.007(3)
C22 0.047(4) 0.035(4) 0.035(4) 0.006(3) 0.024(3) 0.001(3)
C23 0.041(4) 0.039(4) 0.030(4) 0.000(3) 0.020(3) -0.005(3)
C24 0.043(4) 0.035(4) 0.033(4) 0.010(3) 0.022(3) 0.007(3)
C25 0.037(4) 0.037(4) 0.041(4) 0.004(3) 0.022(3) -0.003(3)
C26 0.069(6) 0.056(5) 0.052(5) 0.005(4) 0.042(5) 0.009(4)
C27 0.058(5) 0.062(5) 0.038(4) 0.000(4) 0.021(4) -0.015(4)
C28 0.053(5) 0.043(4) 0.048(5) 0.006(4) 0.026(4) 0.009(4)
C29 0.068(6) 0.035(4) 0.046(5) 0.003(4) 0.026(4) -0.009(4)
C31 0.040(4) 0.027(4) 0.040(4) -0.005(3) 0.020(3) -0.003(3)
C32 0.038(4) 0.041(4) 0.027(4) -0.009(3) 0.016(3) 0.004(3)
C33 0.026(4) 0.043(4) 0.041(4) -0.016(3) 0.017(3) -0.007(3)
C34 0.048(5) 0.044(4) 0.037(4) -0.002(3) 0.026(4) 0.000(3)
C35 0.031(4) 0.046(4) 0.030(4) -0.011(3) 0.014(3) -0.001(3)
C36 0.046(5) 0.078(6) 0.048(5) -0.011(4) 0.012(4) 0.025(4)
C37 0.047(5) 0.081(6) 0.063(6) -0.023(5) 0.036(4) -0.023(4)
C38 0.087(7) 0.060(6) 0.053(5) 0.009(4) 0.047(5) 0.003(5)
C39 0.037(4) 0.079(6) 0.039(4) -0.015(4) 0.010(4) -0.001(4)
C41 0.027(4) 0.025(4) 0.066(5) -0.005(3) 0.019(4) -0.004(3)
C42 0.032(4) 0.035(4) 0.065(5) 0.006(4) 0.021(4) 0.008(3)
C43 0.034(4) 0.037(4) 0.058(5) 0.004(4) 0.015(4) 0.009(3)
C44 0.037(4) 0.034(4) 0.078(6) -0.003(4) 0.032(4) 0.001(3)
C45 0.033(4) 0.035(4) 0.060(5) -0.008(4) 0.021(4) 0.001(3)
C46 0.045(5) 0.056(5) 0.069(6) 0.022(4) 0.025(4) 0.013(4)
C47 0.034(5) 0.059(6) 0.074(6) -0.003(5) 0.004(4) 0.009(4)
C48 0.043(5) 0.063(6) 0.108(8) -0.003(5) 0.051(5) -0.002(4)
C49 0.060(6) 0.051(5) 0.075(6) -0.016(4) 0.037(5) 0.007(4)
C1 0.040(4) 0.058(5) 0.068(5) -0.013(4) 0.034(4) -0.017(4)
C2 0.051(5) 0.057(5) 0.037(4) 0.001(4) 0.014(4) -0.023(4)
C3 0.034(4) 0.054(5) 0.061(5) 0.014(4) 0.013(4) -0.002(4)
C4 0.049(5) 0.048(5) 0.093(7) 0.018(5) 0.040(5) 0.003(4)
C5 0.057(5) 0.039(5) 0.064(6) 0.002(4) 0.011(4) 0.010(4)
C6 0.048(5) 0.102(8) 0.043(5) 0.024(5) 0.015(4) 0.006(5)

loop_
_atom_type_symbol
_atom_type_description
_atom_type_scat_dispersion_real
_atom_type_scat_dispersion_imag
_atom_type_scat_source
C C 0.0033 0.0016 'International Tables Vol C Tables 4.2.6.8 and 6.1.1.4'
H H 0.0000 0.0000 'International Tables Vol C Tables 4.2.6.8 and 6.1.1.4'
F F 0.0171 0.0103 'International Tables Vol C Tables 4.2.6.8 and 6.1.1.4'
Cl Cl 0.1484 0.1585 'International Tables Vol C Tables 4.2.6.8 and 6.1.1.4'
Sn Sn -0.6537 1.4246 'International Tables Vol C Tables 4.2.6.8 and 6.1.1.4'
Ti Ti 0.2776 0.4457 'International Tables Vol C Tables 4.2.6.8 and 6.1.1.4'

loop_
_geom_angle_atom_site_label_1
_geom_angle_atom_site_label_2
_geom_angle_atom_site_label_3
_geom_angle
F8 Ti1 F9 87.71(16)
F8 Ti1 F2 83.27(15)
F9 Ti1 F2 136.17(16)
F8 Ti1 F4 140.73(16)
F9 Ti1 F4 82.05(15)
F2 Ti1 F4 78.53(14)
F8 Ti1 C11 126.4(2)
F9 Ti1 C11 129.9(2)
F2 Ti1 C11 88.3(2)
F4 Ti1 C11 87.7(2)
F8 Ti1 C15 91.6(2)
F9 Ti1 C15 137.9(2)
F2 Ti1 C15 85.3(2)
F4 Ti1 C15 120.9(2)
C11 Ti1 C15 34.9(2)
F8 Ti1 C12 136.0(2)
F9 Ti1 C12 94.9(2)
F2 Ti1 C12 120.8(2)
F4 Ti1 C12 82.81(19)
C11 Ti1 C12 35.0(3)
C15 Ti1 C12 58.3(3)
F8 Ti1 C13 103.5(2)
F9 Ti1 C13 81.5(2)
F2 Ti1 C13 142.3(2)
F4 Ti1 C13 112.2(2)
C11 Ti1 C13 57.6(2)
C15 Ti1 C13 57.9(2)
C12 Ti1 C13 34.6(2)
F8 Ti1 C14 78.9(2)
F9 Ti1 C14 104.4(2)
F2 Ti1 C14 115.6(2)
F4 Ti1 C14 140.32(19)
C11 Ti1 C14 57.8(2)
C15 Ti1 C14 34.9(2)
C12 Ti1 C14 57.8(2)
C13 Ti1 C14 34.5(2)
F7 Ti2 F5 90.24(16)
F7 Ti2 F4 90.63(16)
F5 Ti2 F4 154.78(15)
F7 Ti2 F1 151.17(16)
F5 Ti2 F1 83.59(14)
F4 Ti2 F1 83.56(14)
F7 Ti2 F3 80.41(15)
F5 Ti2 F3 76.74(14)
F4 Ti2 F3 78.56(14)
F1 Ti2 F3 70.77(14)
F7 Ti2 C21 96.5(2)
F5 Ti2 C21 73.1(2)
F4 Ti2 C21 131.8(2)
F1 Ti2 C21 108.4(2)
F3 Ti2 C21 149.7(2)
F7 Ti2 C24 125.2(2)
F5 Ti2 C24 118.8(2)
F4 Ti2 C24 80.6(2)
F1 Ti2 C24 81.72(19)
F3 Ti2 C24 146.98(19)
C21 Ti2 C24 56.6(2)
F7 Ti2 C25 130.2(2)
F5 Ti2 C25 84.6(2)
F4 Ti2 C25 113.5(2)
F1 Ti2 C25 77.31(19)
F3 Ti2 C25 144.4(2)
C21 Ti2 C25 34.9(2)
C24 Ti2 C25 34.2(2)
F7 Ti2 C23 90.8(2)
F5 Ti2 C23 129.0(2)
F4 Ti2 C23 76.21(19)
F1 Ti2 C23 114.9(2)
F3 Ti2 C23 153.16(19)
C21 Ti2 C23 56.1(2)
C24 Ti2 C23 34.5(2)
C25 Ti2 C23 57.3(2)
F7 Ti2 C22 75.1(2)
F5 Ti2 C22 98.6(2)
F4 Ti2 C22 106.0(2)
F1 Ti2 C22 133.6(2)
F3 Ti2 C22 155.1(2)
C21 Ti2 C22 33.4(2)
C24 Ti2 C22 56.5(2)
C25 Ti2 C22 57.0(2)
C23 Ti2 C22 33.7(2)
F7 Ti2 Ti3 115.90(12)
F5 Ti2 Ti3 77.65(11)
F4 Ti2 Ti3 79.32(10)
F1 Ti2 Ti3 35.27(10)
F3 Ti2 Ti3 35.50(10)
C21 Ti2 Ti3 136.00(18)
C24 Ti2 Ti3 115.20(16)
C25 Ti2 Ti3 111.16(17)
C23 Ti2 Ti3 143.78(17)
C22 Ti2 Ti3 168.08(17)
F11 Ti3 F6 90.65(15)
F11 Ti3 F1 152.16(16)
F6 Ti3 F1 84.82(14)
F11 Ti3 F3 81.29(15)
F6 Ti3 F3 77.87(14)
F1 Ti3 F3 70.89(14)
F11 Ti3 F2 89.87(16)
F6 Ti3 F2 154.66(15)
F1 Ti3 F2 82.98(14)
F3 Ti3 F2 77.17(14)
F11 Ti3 C31 125.9(2)
F6 Ti3 C31 81.6(2)
F1 Ti3 C31 80.7(2)
F3 Ti3 C31 146.1(2)
F2 Ti3 C31 117.9(2)
F11 Ti3 C32 127.8(2)
F6 Ti3 C32 115.4(2)
F1 Ti3 C32 78.23(19)
F3 Ti3 C32 145.23(19)
F2 Ti3 C32 83.7(2)
C31 Ti3 C32 34.4(2)
F11 Ti3 C35 91.8(2)
F6 Ti3 C35 75.43(19)
F1 Ti3 C35 113.4(2)
F3 Ti3 C35 152.3(2)
F2 Ti3 C35 129.87(19)
C31 Ti3 C35 34.4(2)
C32 Ti3 C35 56.8(2)
F11 Ti3 C33 94.6(2)
F6 Ti3 C33 130.95(19)
F1 Ti3 C33 109.0(2)
F3 Ti3 C33 151.11(19)
F2 Ti3 C33 74.21(18)
C31 Ti3 C33 56.3(2)
C32 Ti3 C33 33.9(2)
C35 Ti3 C33 55.7(2)
F11 Ti3 C34 74.8(2)
F6 Ti3 C34 104.0(2)
F1 Ti3 C34 132.9(2)
F3 Ti3 C34 156.0(2)
F2 Ti3 C34 100.5(2)
C31 Ti3 C34 55.9(2)
C32 Ti3 C34 55.9(2)
C35 Ti3 C34 33.3(2)
C33 Ti3 C34 33.1(2)
F11 Ti3 Ti2 117.00(12)
F6 Ti3 Ti2 79.11(10)
F1 Ti3 Ti2 35.18(9)
F3 Ti3 Ti2 35.72(10)
F2 Ti3 Ti2 78.12(10)
C31 Ti3 Ti2 113.87(17)
C32 Ti3 Ti2 112.10(16)
C35 Ti3 Ti2 141.56(18)
C33 Ti3 Ti2 137.55(17)
C34 Ti3 Ti2 167.94(18)
F12 Ti4 F10 88.79(18)
F12 Ti4 F5 82.14(17)
F10 Ti4 F5 141.49(17)
F12 Ti4 F6 136.21(17)
F10 Ti4 F6 83.13(15)
F5 Ti4 F6 78.17(15)
F12 Ti4 C41 126.5(2)
F10 Ti4 C41 128.9(2)
F5 Ti4 C41 84.8(2)
F6 Ti4 C41 90.2(2)
F12 Ti4 C45 91.8(2)
F10 Ti4 C45 134.9(2)
F5 Ti4 C45 83.0(2)
F6 Ti4 C45 123.6(2)
C41 Ti4 C45 35.0(3)
F12 Ti4 C42 138.8(2)
F10 Ti4 C42 93.7(2)
F5 Ti4 C42 117.4(2)
F6 Ti4 C42 84.8(2)
C41 Ti4 C42 35.2(3)
C45 Ti4 C42 58.4(3)
F12 Ti4 C44 81.6(2)
F10 Ti4 C44 100.8(2)
F5 Ti4 C44 114.6(2)
F6 Ti4 C44 142.2(2)
C41 Ti4 C44 57.8(2)
C45 Ti4 C44 35.2(3)
C42 Ti4 C44 57.5(3)
F12 Ti4 C43 107.0(2)
F10 Ti4 C43 78.5(2)
F5 Ti4 C43 139.9(2)
F6 Ti4 C43 113.2(2)
C41 Ti4 C43 57.9(3)
C45 Ti4 C43 58.3(3)
C42 Ti4 C43 34.5(3)
C44 Ti4 C43 34.5(3)
C3 Sn1 C1 118.8(3)
C3 Sn1 C2 116.6(3)
C1 Sn1 C2 119.1(4)
C3 Sn1 Cl1 98.4(2)
C1 Sn1 Cl1 96.4(2)
C2 Sn1 Cl1 98.8(2)
C4 Sn2 C5 116.2(4)
C4 Sn2 C6 116.4(4)
C5 Sn2 C6 120.3(4)
C4 Sn2 Cl2 98.6(2)
C5 Sn2 Cl2 98.8(2)
C6 Sn2 Cl2 99.6(3)
Ti2 F1 Ti3 109.55(16)
Ti1 F2 Ti3 150.91(18)
Ti3 F3 Ti2 108.78(16)
Ti1 F4 Ti2 148.90(19)
Ti4 F5 Ti2 152.8(2)
Ti4 F6 Ti3 149.42(19)
C15 C11 C12 110.0(6)
C15 C11 Ti1 74.4(4)
C12 C11 Ti1 74.5(4)
C15 C11 H11 125.0
C12 C11 H11 125.0
Ti1 C11 H11 117.8
C11 C12 C13 106.9(6)
C11 C12 C16 129.5(6)
C13 C12 C16 123.6(7)
C11 C12 Ti1 70.4(4)
C13 C12 Ti1 73.8(4)
C16 C12 Ti1 121.4(5)
C12 C13 C14 108.5(6)
C12 C13 C17 125.3(7)
C14 C13 C17 126.1(6)
C12 C13 Ti1 71.6(4)
C14 C13 Ti1 72.8(4)
C17 C13 Ti1 124.3(5)
C13 C14 C15 107.6(6)
C13 C14 C18 126.1(6)
C15 C14 C18 126.3(6)
C13 C14 Ti1 72.6(4)
C15 C14 Ti1 71.1(4)
C18 C14 Ti1 123.2(5)
C11 C15 C14 107.1(6)
C11 C15 C19 128.0(7)
C14 C15 C19 125.0(6)
C11 C15 Ti1 70.7(4)
C14 C15 Ti1 73.9(4)
C19 C15 Ti1 120.2(5)
C12 C16 H16A 109.5
C12 C16 H16B 109.5
H16A C16 H16B 109.5
C12 C16 H16C 109.5
H16A C16 H16C 109.5
H16B C16 H16C 109.5
C13 C17 H17A 109.5
C13 C17 H17B 109.5
H17A C17 H17B 109.5
C13 C17 H17C 109.5
H17A C17 H17C 109.5
H17B C17 H17C 109.5
C14 C18 H18A 109.5
C14 C18 H18B 109.5
H18A C18 H18B 109.5
C14 C18 H18C 109.5
H18A C18 H18C 109.5
H18B C18 H18C 109.5
C15 C19 H19A 109.5
C15 C19 H19B 109.5
H19A C19 H19B 109.5
C15 C19 H19C 109.5
H19A C19 H19C 109.5
H19B C19 H19C 109.5
C22 C21 C25 109.9(6)
C22 C21 Ti2 76.0(4)
C25 C21 Ti2 72.9(4)
C22 C21 H21 125.0
C25 C21 H21 125.0
Ti2 C21 H21 117.9
C21 C22 C23 107.9(6)
C21 C22 C26 125.9(7)
C23 C22 C26 126.2(7)
C21 C22 Ti2 70.6(4)
C23 C22 Ti2 72.5(4)
C26 C22 Ti2 122.6(5)
C22 C23 C24 107.1(6)
C22 C23 C27 126.7(7)
C24 C23 C27 126.0(7)
C22 C23 Ti2 73.8(4)
C24 C23 Ti2 71.1(4)
C27 C23 Ti2 123.9(5)
C25 C24 C23 109.2(6)
C25 C24 C28 126.6(7)
C23 C24 C28 124.1(7)
C25 C24 Ti2 73.0(4)
C23 C24 Ti2 74.4(4)
C28 C24 Ti2 122.2(5)
C24 C25 C21 105.8(6)
C24 C25 C29 128.5(7)
C21 C25 C29 125.6(7)
C24 C25 Ti2 72.8(4)
C21 C25 Ti2 72.2(4)
C29 C25 Ti2 121.8(5)
C22 C26 H26A 109.5
C22 C26 H26B 109.5
H26A C26 H26B 109.5
C22 C26 H26C 109.5
H26A C26 H26C 109.5
H26B C26 H26C 109.5
C23 C27 H27A 109.5
C23 C27 H27B 109.5
H27A C27 H27B 109.5
C23 C27 H27C 109.5
H27A C27 H27C 109.5
H27B C27 H27C 109.5
C24 C28 H28A 109.5
C24 C28 H28B 109.5
H28A C28 H28B 109.5
C24 C28 H28C 109.5
H28A C28 H28C 109.5
H28B C28 H28C 109.5
C25 C29 H29A 109.5
C25 C29 H29B 109.5
H29A C29 H29B 109.5
C25 C29 H29C 109.5
H29A C29 H29C 109.5
H29B C29 H29C 109.5
C32 C31 C35 109.0(6)
C32 C31 Ti3 74.5(4)
C35 C31 Ti3 75.7(4)
C32 C31 H31 125.5
C35 C31 H31 125.5
Ti3 C31 H31 116.3
C31 C32 C33 107.1(6)
C31 C32 C36 126.1(7)
C33 C32 C36 126.6(7)
C31 C32 Ti3 71.1(4)
C33 C32 Ti3 75.4(4)
C36 C32 Ti3 122.1(5)
C34 C33 C32 108.2(6)
C34 C33 C37 127.1(7)
C32 C33 C37 124.6(7)
C34 C33 Ti3 74.5(4)
C32 C33 Ti3 70.7(4)
C37 C33 Ti3 123.7(5)
C35 C34 C33 108.4(6)
C35 C34 C38 125.4(7)
C33 C34 C38 126.2(7)
C35 C34 Ti3 71.2(4)
C33 C34 Ti3 72.4(4)
C38 C34 Ti3 123.2(5)
C34 C35 C31 107.2(6)
C34 C35 C39 127.1(7)
C31 C35 C39 125.5(7)
C34 C35 Ti3 75.5(4)
C31 C35 Ti3 69.9(4)
C39 C35 Ti3 123.3(5)
C32 C36 H36A 109.5
C32 C36 H36B 109.5
H36A C36 H36B 109.5
C32 C36 H36C 109.5
H36A C36 H36C 109.5
H36B C36 H36C 109.5
C33 C37 H37A 109.5
C33 C37 H37B 109.5
H37A C37 H37B 109.5
C33 C37 H37C 109.5
H37A C37 H37C 109.5
H37B C37 H37C 109.5
C34 C38 H38A 109.5
C34 C38 H38B 109.5
H38A C38 H38B 109.5
C34 C38 H38C 109.5
H38A C38 H38C 109.5
H38B C38 H38C 109.5
C35 C39 H39A 109.5
C35 C39 H39B 109.5
H39A C39 H39B 109.5
C35 C39 H39C 109.5
H39A C39 H39C 109.5
H39B C39 H39C 109.5
C45 C41 C42 109.8(6)
C45 C41 Ti4 74.3(4)
C42 C41 Ti4 74.9(4)
C45 C41 H41 125.1
C42 C41 H41 125.1
Ti4 C41 H41 117.5
C41 C42 C43 107.6(7)
C41 C42 C46 127.7(7)
C43 C42 C46 124.6(7)
C41 C42 Ti4 70.0(4)
C43 C42 Ti4 74.2(4)
C46 C42 Ti4 120.9(5)
C42 C43 C44 107.5(7)
C42 C43 C47 126.7(8)
C44 C43 C47 125.7(8)
C42 C43 Ti4 71.3(4)
C44 C43 Ti4 72.3(4)
C47 C43 Ti4 123.2(5)
C43 C44 C45 108.5(7)
C43 C44 C48 127.2(8)
C45 C44 C48 124.3(8)
C43 C44 Ti4 73.3(4)
C45 C44 Ti4 70.8(4)
C48 C44 Ti4 121.8(6)
C41 C45 C44 106.5(7)
C41 C45 C49 128.6(7)
C44 C45 C49 124.8(7)
C41 C45 Ti4 70.7(4)
C44 C45 Ti4 74.0(4)
C49 C45 Ti4 119.5(5)
C42 C46 H46A 109.5
C42 C46 H46B 109.5
H46A C46 H46B 109.5
C42 C46 H46C 109.5
H46A C46 H46C 109.5
H46B C46 H46C 109.5
C43 C47 H47A 109.5
C43 C47 H47B 109.5
H47A C47 H47B 109.5
C43 C47 H47C 109.5
H47A C47 H47C 109.5
H47B C47 H47C 109.5
C44 C48 H48A 109.5
C44 C48 H48B 109.5
H48A C48 H48B 109.5
C44 C48 H48C 109.5
H48A C48 H48C 109.5
H48B C48 H48C 109.5
C45 C49 H49A 109.5
C45 C49 H49B 109.5
H49A C49 H49B 109.5
C45 C49 H49C 109.5
H49A C49 H49C 109.5
H49B C49 H49C 109.5
Sn1 C1 H1A 109.5
Sn1 C1 H1B 109.5
H1A C1 H1B 109.5
Sn1 C1 H1C 109.5
H1A C1 H1C 109.5
H1B C1 H1C 109.5
Sn1 C2 H2A 109.5
Sn1 C2 H2B 109.5
H2A C2 H2B 109.5
Sn1 C2 H2C 109.5
H2A C2 H2C 109.5
H2B C2 H2C 109.5
Sn1 C3 H3A 109.5
Sn1 C3 H3B 109.5
H3A C3 H3B 109.5
Sn1 C3 H3C 109.5
H3A C3 H3C 109.5
H3B C3 H3C 109.5
Sn2 C4 H4A 109.5
Sn2 C4 H4B 109.5
H4A C4 H4B 109.5
Sn2 C4 H4C 109.5
H4A C4 H4C 109.5
H4B C4 H4C 109.5
Sn2 C5 H5A 109.5
Sn2 C5 H5B 109.5
H5A C5 H5B 109.5
Sn2 C5 H5C 109.5
H5A C5 H5C 109.5
H5B C5 H5C 109.5
Sn2 C6 H6A 109.5
Sn2 C6 H6B 109.5
H6A C6 H6B 109.5
Sn2 C6 H6C 109.5
H6A C6 H6C 109.5
H6B C6 H6C 109.5

loop_
_geom_bond_atom_site_label_1
_geom_bond_atom_site_label_2
_geom_bond_distance
Ti1 F8 1.833(3)
Ti1 F9 1.862(4)
Ti1 F2 1.979(3)
Ti1 F4 2.001(3)
Ti1 C11 2.310(6)
Ti1 C15 2.358(7)
Ti1 C12 2.363(6)
Ti1 C13 2.391(7)
Ti1 C14 2.394(7)
Ti2 F7 1.840(4)
Ti2 F5 2.005(4)
Ti2 F4 2.023(3)
Ti2 F1 2.025(3)
Ti2 F3 2.043(3)
Ti2 C21 2.383(6)
Ti2 C24 2.390(7)
Ti2 C25 2.392(7)
Ti2 C23 2.433(7)
Ti2 C22 2.451(7)
Ti2 Ti3 3.3125(16)
Ti3 F11 1.830(4)
Ti3 F6 2.029(3)
Ti3 F1 2.030(3)
Ti3 F3 2.032(3)
Ti3 F2 2.035(3)
Ti3 C31 2.347(7)
Ti3 C32 2.390(7)
Ti3 C35 2.422(7)
Ti3 C33 2.451(7)
Ti3 C34 2.477(7)
Ti4 F12 1.816(4)
Ti4 F10 1.868(4)
Ti4 F5 1.976(4)
Ti4 F6 1.991(3)
Ti4 C41 2.295(7)
Ti4 C45 2.342(7)
Ti4 C42 2.358(7)
Ti4 C44 2.383(7)
Ti4 C43 2.396(7)
Sn1 C3 2.112(7)
Sn1 C1 2.118(7)
Sn1 C2 2.120(7)
Sn1 Cl1 2.4462(19)
Sn2 C4 2.099(8)
Sn2 C5 2.113(8)
Sn2 C6 2.124(8)
Sn2 Cl2 2.413(2)
C11 C15 1.402(10)
C11 C12 1.407(10)
C11 H11 0.9500
C12 C13 1.414(9)
C12 C16 1.491(10)
C13 C14 1.421(10)
C13 C17 1.507(10)
C14 C15 1.426(9)
C14 C18 1.514(9)
C15 C19 1.499(11)
C16 H16A 0.9800
C16 H16B 0.9800
C16 H16C 0.9800
C17 H17A 0.9800
C17 H17B 0.9800
C17 H17C 0.9800
C18 H18A 0.9800
C18 H18B 0.9800
C18 H18C 0.9800
C19 H19A 0.9800
C19 H19B 0.9800
C19 H19C 0.9800
C21 C22 1.389(10)
C21 C25 1.434(10)
C21 H21 0.9500
C22 C23 1.414(10)
C22 C26 1.515(10)
C23 C24 1.433(10)
C23 C27 1.474(10)
C24 C25 1.404(10)
C24 C28 1.487(10)
C25 C29 1.488(10)
C26 H26A 0.9800
C26 H26B 0.9800
C26 H26C 0.9800
C27 H27A 0.9800
C27 H27B 0.9800
C27 H27C 0.9800
C28 H28A 0.9800
C28 H28B 0.9800
C28 H28C 0.9800
C29 H29A 0.9800
C29 H29B 0.9800
C29 H29C 0.9800
C31 C32 1.402(10)
C31 C35 1.411(10)
C31 H31 0.9500
C32 C33 1.413(10)
C32 C36 1.485(10)
C33 C34 1.406(10)
C33 C37 1.489(10)
C34 C35 1.403(10)
C34 C38 1.507(10)
C35 C39 1.516(10)
C36 H36A 0.9800
C36 H36B 0.9800
C36 H36C 0.9800
C37 H37A 0.9800
C37 H37B 0.9800
C37 H37C 0.9800
C38 H38A 0.9800
C38 H38B 0.9800
C38 H38C 0.9800
C39 H39A 0.9800
C39 H39B 0.9800
C39 H39C 0.9800
C41 C45 1.396(10)
C41 C42 1.406(11)
C41 H41 0.9500
C42 C43 1.410(10)
C42 C46 1.501(11)
C43 C44 1.415(11)
C43 C47 1.494(11)
C44 C45 1.428(10)
C44 C48 1.505(10)
C45 C49 1.482(11)
C46 H46A 0.9800
C46 H46B 0.9800
C46 H46C 0.9800
C47 H47A 0.9800
C47 H47B 0.9800
C47 H47C 0.9800
C48 H48A 0.9800
C48 H48B 0.9800
C48 H48C 0.9800
C49 H49A 0.9800
C49 H49B 0.9800
C49 H49C 0.9800
C1 H1A 0.9800
C1 H1B 0.9800
C1 H1C 0.9800
C2 H2A 0.9800
C2 H2B 0.9800
C2 H2C 0.9800
C3 H3A 0.9800
C3 H3B 0.9800
C3 H3C 0.9800
C4 H4A 0.9800
C4 H4B 0.9800
C4 H4C 0.9800
C5 H5A 0.9800
C5 H5B 0.9800
C5 H5C 0.9800
C6 H6A 0.9800
C6 H6B 0.9800
C6 H6C 0.9800

loop_
_geom_torsion_atom_site_label_1
_geom_torsion_atom_site_label_2
_geom_torsion_atom_site_label_3
_geom_torsion_atom_site_label_4
_geom_torsion
F7 Ti2 Ti3 F11 1.03(19)
F5 Ti2 Ti3 F11 85.20(17)
F4 Ti2 Ti3 F11 -84.43(17)
F1 Ti2 Ti3 F11 -178.4(2)
F3 Ti2 Ti3 F11 0.8(2)
C21 Ti2 Ti3 F11 134.2(3)
C24 Ti2 Ti3 F11 -158.6(2)
C25 Ti2 Ti3 F11 164.4(2)
C23 Ti2 Ti3 F11 -132.5(3)
C22 Ti2 Ti3 F11 158.1(9)
F7 Ti2 Ti3 F6 -84.09(17)
F5 Ti2 Ti3 F6 0.08(15)
F4 Ti2 Ti3 F6 -169.55(15)
F1 Ti2 Ti3 F6 96.50(19)
F3 Ti2 Ti3 F6 -84.32(19)
C21 Ti2 Ti3 F6 49.1(3)
C24 Ti2 Ti3 F6 116.3(2)
C25 Ti2 Ti3 F6 79.3(2)
C23 Ti2 Ti3 F6 142.4(3)
C22 Ti2 Ti3 F6 73.0(9)
F7 Ti2 Ti3 F1 179.4(2)
F5 Ti2 Ti3 F1 -96.4(2)
F4 Ti2 Ti3 F1 94.0(2)
F3 Ti2 Ti3 F1 179.2(2)
C21 Ti2 Ti3 F1 -47.4(3)
C24 Ti2 Ti3 F1 19.8(2)
C25 Ti2 Ti3 F1 -17.2(2)
C23 Ti2 Ti3 F1 45.9(3)
C22 Ti2 Ti3 F1 -23.5(9)
F7 Ti2 Ti3 F3 0.2(2)
F5 Ti2 Ti3 F3 84.4(2)
F4 Ti2 Ti3 F3 -85.23(19)
F1 Ti2 Ti3 F3 -179.2(2)
C21 Ti2 Ti3 F3 133.4(3)
C24 Ti2 Ti3 F3 -159.4(3)
C25 Ti2 Ti3 F3 163.6(2)
C23 Ti2 Ti3 F3 -133.3(3)
C22 Ti2 Ti3 F3 157.3(9)
F7 Ti2 Ti3 F2 84.73(17)
F5 Ti2 Ti3 F2 168.90(15)
F4 Ti2 Ti3 F2 -0.73(14)
F1 Ti2 Ti3 F2 -94.69(19)
F3 Ti2 Ti3 F2 84.50(19)
C21 Ti2 Ti3 F2 -142.1(3)
C24 Ti2 Ti3 F2 -74.9(2)
C25 Ti2 Ti3 F2 -111.9(2)
C23 Ti2 Ti3 F2 -48.8(3)
C22 Ti2 Ti3 F2 -118.2(9)
F7 Ti2 Ti3 C31 -159.8(2)
F5 Ti2 Ti3 C31 -75.6(2)
F4 Ti2 Ti3 C31 114.7(2)
F1 Ti2 Ti3 C31 20.8(2)
F3 Ti2 Ti3 C31 -160.0(3)
C21 Ti2 Ti3 C31 -26.6(3)
C24 Ti2 Ti3 C31 40.6(3)
C25 Ti2 Ti3 C31 3.6(3)
C23 Ti2 Ti3 C31 66.6(3)
C22 Ti2 Ti3 C31 -2.7(9)
F7 Ti2 Ti3 C32 162.8(2)
F5 Ti2 Ti3 C32 -113.1(2)
F4 Ti2 Ti3 C32 77.3(2)
F1 Ti2 Ti3 C32 -16.6(2)
F3 Ti2 Ti3 C32 162.5(3)
C21 Ti2 Ti3 C32 -64.0(3)
C24 Ti2 Ti3 C32 3.1(3)
C25 Ti2 Ti3 C32 -33.9(3)
C23 Ti2 Ti3 C32 29.2(3)
C22 Ti2 Ti3 C32 -40.2(9)
F7 Ti2 Ti3 C35 -133.2(3)
F5 Ti2 Ti3 C35 -49.0(3)
F4 Ti2 Ti3 C35 141.3(3)
F1 Ti2 Ti3 C35 47.4(3)
F3 Ti2 Ti3 C35 -133.5(3)
C21 Ti2 Ti3 C35 0.0(4)
C24 Ti2 Ti3 C35 67.1(3)
C25 Ti2 Ti3 C35 30.1(3)
C23 Ti2 Ti3 C35 93.2(4)
C22 Ti2 Ti3 C35 23.8(9)
F7 Ti2 Ti3 C33 134.8(3)
F5 Ti2 Ti3 C33 -141.0(3)
F4 Ti2 Ti3 C33 49.3(3)
F1 Ti2 Ti3 C33 -44.6(3)
F3 Ti2 Ti3 C33 134.6(3)
C21 Ti2 Ti3 C33 -92.0(4)
C24 Ti2 Ti3 C33 -24.8(3)
C25 Ti2 Ti3 C33 -61.9(3)
C23 Ti2 Ti3 C33 1.2(4)
C22 Ti2 Ti3 C33 -68.1(9)
F7 Ti2 Ti3 C34 169.5(9)
F5 Ti2 Ti3 C34 -106.3(9)
F4 Ti2 Ti3 C34 84.1(9)
F1 Ti2 Ti3 C34 -9.9(9)
F3 Ti2 Ti3 C34 169.3(9)
C21 Ti2 Ti3 C34 -57.2(9)
C24 Ti2 Ti3 C34 9.9(9)
C25 Ti2 Ti3 C34 -27.1(9)
C23 Ti2 Ti3 C34 36.0(9)
C22 Ti2 Ti3 C34 -33.4(13)
F7 Ti2 F1 Ti3 -1.1(4)
F5 Ti2 F1 Ti3 77.65(17)
F4 Ti2 F1 Ti3 -80.60(17)
F3 Ti2 F1 Ti3 -0.50(15)
C21 Ti2 F1 Ti3 147.4(2)
C24 Ti2 F1 Ti3 -162.0(2)
C25 Ti2 F1 Ti3 163.6(2)
C23 Ti2 F1 Ti3 -152.1(2)
C22 Ti2 F1 Ti3 173.5(2)
F11 Ti3 F1 Ti2 3.1(4)
F6 Ti3 F1 Ti2 -78.43(17)
F3 Ti3 F1 Ti2 0.50(15)
F2 Ti3 F1 Ti2 79.32(17)
C31 Ti3 F1 Ti2 -160.8(2)
C32 Ti3 F1 Ti2 164.3(2)
C35 Ti3 F1 Ti2 -150.1(2)
C33 Ti3 F1 Ti2 149.9(2)
C34 Ti3 F1 Ti2 177.2(3)
F8 Ti1 F2 Ti3 169.7(4)
F9 Ti1 F2 Ti3 90.2(4)
F4 Ti1 F2 Ti3 24.7(4)
C11 Ti1 F2 Ti3 -63.3(4)
C15 Ti1 F2 Ti3 -98.1(4)
C12 Ti1 F2 Ti3 -49.7(5)
C13 Ti1 F2 Ti3 -86.9(5)
C14 Ti1 F2 Ti3 -116.0(4)
F11 Ti3 F2 Ti1 98.9(4)
F6 Ti3 F2 Ti1 7.6(7)
F1 Ti3 F2 Ti1 -54.2(4)
F3 Ti3 F2 Ti1 17.8(4)
C31 Ti3 F2 Ti1 -129.7(4)
C32 Ti3 F2 Ti1 -133.0(4)
C35 Ti3 F2 Ti1 -168.9(4)
C33 Ti3 F2 Ti1 -166.3(5)
C34 Ti3 F2 Ti1 173.4(4)
Ti2 Ti3 F2 Ti1 -18.8(4)
F11 Ti3 F3 Ti2 -179.28(18)
F6 Ti3 F3 Ti2 88.16(17)
F1 Ti3 F3 Ti2 -0.50(14)
F2 Ti3 F3 Ti2 -87.41(17)
C31 Ti3 F3 Ti2 34.1(4)
C32 Ti3 F3 Ti2 -29.2(4)
C35 Ti3 F3 Ti2 103.7(4)
C33 Ti3 F3 Ti2 -95.5(4)
C34 Ti3 F3 Ti2 -174.5(5)
F7 Ti2 F3 Ti3 -179.79(19)
F5 Ti2 F3 Ti3 -87.26(17)
F4 Ti2 F3 Ti3 87.60(17)
F1 Ti2 F3 Ti3 0.50(14)
C21 Ti2 F3 Ti3 -93.3(4)
C24 Ti2 F3 Ti3 35.7(4)
C25 Ti2 F3 Ti3 -26.9(4)
C23 Ti2 F3 Ti3 107.9(4)
C22 Ti2 F3 Ti3 -169.1(4)
F8 Ti1 F4 Ti2 -89.3(4)
F9 Ti1 F4 Ti2 -165.7(4)
F2 Ti1 F4 Ti2 -25.2(4)
C11 Ti1 F4 Ti2 63.5(4)
C15 Ti1 F4 Ti2 52.1(4)
C12 Ti1 F4 Ti2 98.3(4)
C13 Ti1 F4 Ti2 116.9(4)
C14 Ti1 F4 Ti2 91.3(5)
F7 Ti2 F4 Ti1 -96.2(4)
F5 Ti2 F4 Ti1 -4.3(6)
F1 Ti2 F4 Ti1 55.5(4)
F3 Ti2 F4 Ti1 -16.1(4)
C21 Ti2 F4 Ti1 164.5(4)
C24 Ti2 F4 Ti1 138.2(4)
C25 Ti2 F4 Ti1 128.7(4)
C23 Ti2 F4 Ti1 173.2(4)
C22 Ti2 F4 Ti1 -170.9(4)
Ti3 Ti2 F4 Ti1 20.1(3)
F12 Ti4 F5 Ti2 162.6(5)
F10 Ti4 F5 Ti2 84.6(5)
F6 Ti4 F5 Ti2 22.0(4)
C41 Ti4 F5 Ti2 -69.3(5)
C45 Ti4 F5 Ti2 -104.5(5)
C42 Ti4 F5 Ti2 -55.8(5)
C44 Ti4 F5 Ti2 -120.4(5)
C43 Ti4 F5 Ti2 -90.2(6)
F7 Ti2 F5 Ti4 99.0(5)
F4 Ti2 F5 Ti4 7.0(7)
F1 Ti2 F5 Ti4 -52.7(5)
F3 Ti2 F5 Ti4 18.9(4)
C21 Ti2 F5 Ti4 -164.2(5)
C24 Ti2 F5 Ti4 -129.6(5)
C25 Ti2 F5 Ti4 -130.5(5)
C23 Ti2 F5 Ti4 -169.8(4)
C22 Ti2 F5 Ti4 174.0(5)
Ti3 Ti2 F5 Ti4 -17.5(4)
F12 Ti4 F6 Ti3 -84.8(4)
F10 Ti4 F6 Ti3 -165.8(4)
F5 Ti4 F6 Ti3 -19.6(4)
C41 Ti4 F6 Ti3 65.0(4)
C45 Ti4 F6 Ti3 53.6(5)
C42 Ti4 F6 Ti3 99.8(4)
C44 Ti4 F6 Ti3 95.4(5)
C43 Ti4 F6 Ti3 119.9(4)
F11 Ti3 F6 Ti4 -102.2(4)
F1 Ti3 F6 Ti4 50.3(4)
F3 Ti3 F6 Ti4 -21.2(4)
F2 Ti3 F6 Ti4 -11.1(6)
C31 Ti3 F6 Ti4 131.6(4)
C32 Ti3 F6 Ti4 124.7(4)
C35 Ti3 F6 Ti4 166.2(4)
C33 Ti3 F6 Ti4 161.1(4)
C34 Ti3 F6 Ti4 -176.7(4)
Ti2 Ti3 F6 Ti4 15.2(4)
F8 Ti1 C11 C15 -3.9(5)
F9 Ti1 C11 C15 119.6(4)
F2 Ti1 C11 C15 -84.2(4)
F4 Ti1 C11 C15 -162.8(4)
C12 Ti1 C11 C15 116.4(6)
C13 Ti1 C11 C15 78.9(4)
C14 Ti1 C11 C15 37.8(4)
F8 Ti1 C11 C12 -120.3(4)
F9 Ti1 C11 C12 3.2(5)
F2 Ti1 C11 C12 159.4(4)
F4 Ti1 C11 C12 80.8(4)
C15 Ti1 C11 C12 -116.4(6)
C13 Ti1 C11 C12 -37.5(4)
C14 Ti1 C11 C12 -78.6(4)
C15 C11 C12 C13 -1.3(7)
Ti1 C11 C12 C13 65.3(5)
C15 C11 C12 C16 178.3(7)
Ti1 C11 C12 C16 -115.1(7)
C15 C11 C12 Ti1 -66.6(5)
F8 Ti1 C12 C11 90.7(4)
F9 Ti1 C12 C11 -177.6(4)
F2 Ti1 C12 C11 -24.2(5)
F4 Ti1 C12 C11 -96.2(4)
C15 Ti1 C12 C11 37.1(4)
C13 Ti1 C12 C11 115.1(6)
C14 Ti1 C12 C11 78.5(4)
F8 Ti1 C12 C13 -24.5(6)
F9 Ti1 C12 C13 67.3(4)
F2 Ti1 C12 C13 -139.4(4)
F4 Ti1 C12 C13 148.6(4)
C11 Ti1 C12 C13 -115.1(6)
C15 Ti1 C12 C13 -78.1(4)
C14 Ti1 C12 C13 -36.7(4)
F8 Ti1 C12 C16 -144.3(5)
F9 Ti1 C12 C16 -52.5(6)
F2 Ti1 C12 C16 100.8(6)
F4 Ti1 C12 C16 28.8(6)
C11 Ti1 C12 C16 125.0(7)
C15 Ti1 C12 C16 162.1(7)
C13 Ti1 C12 C16 -119.8(8)
C14 Ti1 C12 C16 -156.5(7)
C11 C12 C13 C14 0.9(7)
C16 C12 C13 C14 -178.8(6)
Ti1 C12 C13 C14 64.0(5)
C11 C12 C13 C17 177.4(6)
C16 C12 C13 C17 -2.3(11)
Ti1 C12 C13 C17 -119.5(6)
C11 C12 C13 Ti1 -63.1(4)
C16 C12 C13 Ti1 117.3(7)
F8 Ti1 C13 C12 162.8(4)
F9 Ti1 C13 C12 -111.7(4)
F2 Ti1 C13 C12 66.3(5)
F4 Ti1 C13 C12 -33.9(5)
C11 Ti1 C13 C12 38.0(4)
C15 Ti1 C13 C12 79.5(5)
C14 Ti1 C13 C12 116.9(6)
F8 Ti1 C13 C14 45.9(4)
F9 Ti1 C13 C14 131.5(4)
F2 Ti1 C13 C14 -50.6(5)
F4 Ti1 C13 C14 -150.8(3)
C11 Ti1 C13 C14 -78.9(4)
C15 Ti1 C13 C14 -37.3(4)
C12 Ti1 C13 C14 -116.9(6)
F8 Ti1 C13 C17 -76.5(6)
F9 Ti1 C13 C17 9.0(6)
F2 Ti1 C13 C17 -173.0(5)
F4 Ti1 C13 C17 86.8(6)
C11 Ti1 C13 C17 158.7(7)
C15 Ti1 C13 C17 -159.8(7)
C12 Ti1 C13 C17 120.7(8)
C14 Ti1 C13 C17 -122.4(7)
C12 C13 C14 C15 -0.2(7)
C17 C13 C14 C15 -176.7(6)
Ti1 C13 C14 C15 63.0(5)
C12 C13 C14 C18 178.1(6)
C17 C13 C14 C18 1.6(11)
Ti1 C13 C14 C18 -118.7(7)
C12 C13 C14 Ti1 -63.2(5)
C17 C13 C14 Ti1 120.4(7)
F8 Ti1 C14 C13 -134.6(4)
F9 Ti1 C14 C13 -49.9(4)
F2 Ti1 C14 C13 148.4(3)
F4 Ti1 C14 C13 45.0(5)
C11 Ti1 C14 C13 78.4(4)
C15 Ti1 C14 C13 116.2(6)
C12 Ti1 C14 C13 36.7(4)
F8 Ti1 C14 C15 109.2(4)
F9 Ti1 C14 C15 -166.1(4)
F2 Ti1 C14 C15 32.2(4)
F4 Ti1 C14 C15 -71.2(5)
C11 Ti1 C14 C15 -37.8(4)
C12 Ti1 C14 C15 -79.4(4)
C13 Ti1 C14 C15 -116.2(6)
F8 Ti1 C14 C18 -12.4(5)
F9 Ti1 C14 C18 72.3(6)
F2 Ti1 C14 C18 -89.4(6)
F4 Ti1 C14 C18 167.2(5)
C11 Ti1 C14 C18 -159.4(7)
C15 Ti1 C14 C18 -121.6(8)
C12 Ti1 C14 C18 158.9(7)
C13 Ti1 C14 C18 122.2(7)
C12 C11 C15 C14 1.2(8)
Ti1 C11 C15 C14 -65.5(5)
C12 C11 C15 C19 -179.6(7)
Ti1 C11 C15 C19 113.7(7)
C12 C11 C15 Ti1 66.7(5)
C13 C14 C15 C11 -0.6(7)
C18 C14 C15 C11 -178.9(6)
Ti1 C14 C15 C11 63.3(5)
C13 C14 C15 C19 -179.8(6)
C18 C14 C15 C19 1.9(11)
Ti1 C14 C15 C19 -115.9(7)
C13 C14 C15 Ti1 -63.9(5)
C18 C14 C15 Ti1 117.8(7)
F8 Ti1 C15 C11 176.9(4)
F9 Ti1 C15 C11 -94.8(5)
F2 Ti1 C15 C11 93.8(4)
F4 Ti1 C15 C11 20.1(5)
C12 Ti1 C15 C11 -37.2(4)
C13 Ti1 C15 C11 -78.2(4)
C14 Ti1 C15 C11 -115.1(6)
F8 Ti1 C15 C14 -68.0(4)
F9 Ti1 C15 C14 20.3(6)
F2 Ti1 C15 C14 -151.1(4)
F4 Ti1 C15 C14 135.2(4)
C11 Ti1 C15 C14 115.1(6)
C12 Ti1 C15 C14 77.9(4)
C13 Ti1 C15 C14 36.9(4)
F8 Ti1 C15 C19 53.5(6)
F9 Ti1 C15 C19 141.8(5)
F2 Ti1 C15 C19 -29.6(5)
F4 Ti1 C15 C19 -103.3(6)
C11 Ti1 C15 C19 -123.4(7)
C12 Ti1 C15 C19 -160.6(6)
C13 Ti1 C15 C19 158.4(7)
C14 Ti1 C15 C19 121.5(7)
F7 Ti2 C21 C22 -50.0(4)
F5 Ti2 C21 C22 -138.3(5)
F4 Ti2 C21 C22 46.7(5)
F1 Ti2 C21 C22 144.7(4)
F3 Ti2 C21 C22 -132.2(4)
C24 Ti2 C21 C22 78.3(5)
C25 Ti2 C21 C22 116.4(6)
C23 Ti2 C21 C22 36.5(4)
Ti3 Ti2 C21 C22 171.3(3)
F7 Ti2 C21 C25 -166.4(4)
F5 Ti2 C21 C25 105.3(4)
F4 Ti2 C21 C25 -69.7(5)
F1 Ti2 C21 C25 28.3(4)
F3 Ti2 C21 C25 111.5(5)
C24 Ti2 C21 C25 -38.1(4)
C23 Ti2 C21 C25 -79.8(4)
C22 Ti2 C21 C25 -116.4(6)
Ti3 Ti2 C21 C25 54.9(5)
C25 C21 C22 C23 2.2(8)
Ti2 C21 C22 C23 -63.4(5)
C25 C21 C22 C26 -177.6(7)
Ti2 C21 C22 C26 116.8(7)
C25 C21 C22 Ti2 65.6(5)
F7 Ti2 C22 C21 128.0(5)
F5 Ti2 C22 C21 40.1(4)
F4 Ti2 C22 C21 -145.6(4)
F1 Ti2 C22 C21 -49.3(5)
F3 Ti2 C22 C21 117.1(5)
C24 Ti2 C22 C21 -78.8(5)
C25 Ti2 C22 C21 -37.7(4)
C23 Ti2 C22 C21 -116.9(6)
Ti3 Ti2 C22 C21 -30.7(11)
F7 Ti2 C22 C23 -115.1(4)
F5 Ti2 C22 C23 157.0(4)
F4 Ti2 C22 C23 -28.8(4)
F1 Ti2 C22 C23 67.6(5)
F3 Ti2 C22 C23 -126.0(5)
C21 Ti2 C22 C23 116.9(6)
C24 Ti2 C22 C23 38.1(4)
C25 Ti2 C22 C23 79.2(4)
Ti3 Ti2 C22 C23 86.2(9)
F7 Ti2 C22 C26 7.2(6)
F5 Ti2 C22 C26 -80.8(6)
F4 Ti2 C22 C26 93.5(6)
F1 Ti2 C22 C26 -170.1(5)
F3 Ti2 C22 C26 -3.8(10)
C21 Ti2 C22 C26 -120.9(8)
C24 Ti2 C22 C26 160.3(7)
C25 Ti2 C22 C26 -158.6(7)
C23 Ti2 C22 C26 122.2(8)
Ti3 Ti2 C22 C26 -151.6(7)
C21 C22 C23 C24 -1.6(7)
C26 C22 C23 C24 178.3(7)
Ti2 C22 C23 C24 -63.7(4)
C21 C22 C23 C27 -177.3(7)
C26 C22 C23 C27 2.5(12)
Ti2 C22 C23 C27 120.6(7)
C21 C22 C23 Ti2 62.2(5)
C26 C22 C23 Ti2 -118.0(7)
F7 Ti2 C23 C22 61.1(4)
F5 Ti2 C23 C22 -29.8(5)
F4 Ti2 C23 C22 151.6(4)
F1 Ti2 C23 C22 -132.4(4)
F3 Ti2 C23 C22 131.1(5)
C21 Ti2 C23 C22 -36.2(4)
C24 Ti2 C23 C22 -115.0(6)
C25 Ti2 C23 C22 -78.3(4)
Ti3 Ti2 C23 C22 -159.6(3)
F7 Ti2 C23 C24 176.1(4)
F5 Ti2 C23 C24 85.2(4)
F4 Ti2 C23 C24 -93.4(4)
F1 Ti2 C23 C24 -17.4(4)
F3 Ti2 C23 C24 -113.9(5)
C21 Ti2 C23 C24 78.8(4)
C25 Ti2 C23 C24 36.7(4)
C22 Ti2 C23 C24 115.0(6)
Ti3 Ti2 C23 C24 -44.5(5)
F7 Ti2 C23 C27 -62.6(6)
F5 Ti2 C23 C27 -153.6(6)
F4 Ti2 C23 C27 27.8(6)
F1 Ti2 C23 C27 103.8(6)
F3 Ti2 C23 C27 7.4(9)
C21 Ti2 C23 C27 -160.0(7)
C24 Ti2 C23 C27 121.2(8)
C25 Ti2 C23 C27 158.0(7)
C22 Ti2 C23 C27 -123.7(8)
Ti3 Ti2 C23 C27 76.7(7)
C22 C23 C24 C25 0.3(8)
C27 C23 C24 C25 176.1(7)
Ti2 C23 C24 C25 -65.2(5)
C22 C23 C24 C28 -175.9(6)
C27 C23 C24 C28 -0.1(11)
Ti2 C23 C24 C28 118.6(6)
C22 C23 C24 Ti2 65.6(5)
C27 C23 C24 Ti2 -118.7(7)
F7 Ti2 C24 C25 111.6(4)
F5 Ti2 C24 C25 -1.6(5)
F4 Ti2 C24 C25 -164.4(4)
F1 Ti2 C24 C25 -79.6(4)
F3 Ti2 C24 C25 -113.0(4)
C21 Ti2 C24 C25 39.0(4)
C23 Ti2 C24 C25 116.3(6)
C22 Ti2 C24 C25 79.2(4)
Ti3 Ti2 C24 C25 -91.0(4)
F7 Ti2 C24 C23 -4.7(5)
F5 Ti2 C24 C23 -117.9(4)
F4 Ti2 C24 C23 79.3(4)
F1 Ti2 C24 C23 164.1(4)
F3 Ti2 C24 C23 130.7(4)
C21 Ti2 C24 C23 -77.3(4)
C25 Ti2 C24 C23 -116.3(6)
C22 Ti2 C24 C23 -37.0(4)
Ti3 Ti2 C24 C23 152.7(3)
F7 Ti2 C24 C28 -125.5(6)
F5 Ti2 C24 C28 121.3(6)
F4 Ti2 C24 C28 -41.4(6)
F1 Ti2 C24 C28 43.4(6)
F3 Ti2 C24 C28 10.0(8)
C21 Ti2 C24 C28 161.9(7)
C25 Ti2 C24 C28 123.0(8)
C23 Ti2 C24 C28 -120.7(8)
C22 Ti2 C24 C28 -157.8(7)
Ti3 Ti2 C24 C28 32.0(6)
C23 C24 C25 C21 1.0(7)
C28 C24 C25 C21 177.0(6)
Ti2 C24 C25 C21 -65.2(5)
C23 C24 C25 C29 -176.6(7)
C28 C24 C25 C29 -0.5(12)
Ti2 C24 C25 C29 117.3(7)
C23 C24 C25 Ti2 66.1(5)
C28 C24 C25 Ti2 -117.8(7)
C22 C21 C25 C24 -2.0(8)
Ti2 C21 C25 C24 65.6(5)
C22 C21 C25 C29 175.6(7)
Ti2 C21 C25 C29 -116.8(7)
C22 C21 C25 Ti2 -67.6(5)
F7 Ti2 C25 C24 -95.7(4)
F5 Ti2 C25 C24 178.6(4)
F4 Ti2 C25 C24 16.8(4)
F1 Ti2 C25 C24 94.0(4)
F3 Ti2 C25 C24 120.4(4)
C21 Ti2 C25 C24 -113.5(6)
C23 Ti2 C25 C24 -37.2(4)
C22 Ti2 C25 C24 -77.5(4)
Ti3 Ti2 C25 C24 104.0(4)
F7 Ti2 C25 C21 17.8(5)
F5 Ti2 C25 C21 -67.9(4)
F4 Ti2 C25 C21 130.3(4)
F1 Ti2 C25 C21 -152.6(4)
F3 Ti2 C25 C21 -126.1(4)
C24 Ti2 C25 C21 113.5(6)
C23 Ti2 C25 C21 76.3(4)
C22 Ti2 C25 C21 36.0(4)
Ti3 Ti2 C25 C21 -142.5(4)
F7 Ti2 C25 C29 139.2(5)
F5 Ti2 C25 C29 53.4(6)
F4 Ti2 C25 C29 -108.3(6)
F1 Ti2 C25 C29 -31.2(6)
F3 Ti2 C25 C29 -4.7(8)
C21 Ti2 C25 C29 121.4(8)
C24 Ti2 C25 C29 -125.1(8)
C23 Ti2 C25 C29 -162.3(7)
C22 Ti2 C25 C29 157.4(7)
Ti3 Ti2 C25 C29 -21.1(6)
F11 Ti3 C31 C32 106.5(4)
F6 Ti3 C31 C32 -168.8(4)
F1 Ti3 C31 C32 -82.7(4)
F3 Ti3 C31 C32 -115.7(4)
F2 Ti3 C31 C32 -5.9(5)
C35 Ti3 C31 C32 114.8(6)
C33 Ti3 C31 C32 37.7(4)
C34 Ti3 C31 C32 77.9(4)
Ti2 Ti3 C31 C32 -94.7(4)
F11 Ti3 C31 C35 -8.3(5)
F6 Ti3 C31 C35 76.4(4)
F1 Ti3 C31 C35 162.4(4)
F3 Ti3 C31 C35 129.5(4)
F2 Ti3 C31 C35 -120.7(4)
C32 Ti3 C31 C35 -114.8(6)
C33 Ti3 C31 C35 -77.1(4)
C34 Ti3 C31 C35 -36.9(4)
Ti2 Ti3 C31 C35 150.5(3)
C35 C31 C32 C33 1.1(8)
Ti3 C31 C32 C33 -67.4(5)
C35 C31 C32 C36 -175.0(6)
Ti3 C31 C32 C36 116.5(7)
C35 C31 C32 Ti3 68.5(5)
F11 Ti3 C32 C31 -100.3(4)
F6 Ti3 C32 C31 12.3(4)
F1 Ti3 C32 C31 90.7(4)
F3 Ti3 C32 C31 118.2(4)
F2 Ti3 C32 C31 174.8(4)
C35 Ti3 C32 C31 -37.8(4)
C33 Ti3 C32 C31 -114.2(6)
C34 Ti3 C32 C31 -77.9(4)
Ti2 Ti3 C32 C31 100.4(4)
F11 Ti3 C32 C33 13.9(5)
F6 Ti3 C32 C33 126.5(4)
F1 Ti3 C32 C33 -155.1(4)
F3 Ti3 C32 C33 -127.5(4)
F2 Ti3 C32 C33 -71.0(4)
C31 Ti3 C32 C33 114.2(6)
C35 Ti3 C32 C33 76.5(4)
C34 Ti3 C32 C33 36.3(4)
Ti2 Ti3 C32 C33 -145.4(3)
F11 Ti3 C32 C36 138.3(6)
F6 Ti3 C32 C36 -109.1(7)
F1 Ti3 C32 C36 -30.7(6)
F3 Ti3 C32 C36 -3.2(9)
F2 Ti3 C32 C36 53.4(7)
C31 Ti3 C32 C36 -121.4(8)
C35 Ti3 C32 C36 -159.2(8)
C33 Ti3 C32 C36 124.4(8)
C34 Ti3 C32 C36 160.7(8)
Ti2 Ti3 C32 C36 -21.0(7)
C31 C32 C33 C34 -1.0(8)
C36 C32 C33 C34 175.1(7)
Ti3 C32 C33 C34 -65.5(5)
C31 C32 C33 C37 -177.2(7)
C36 C32 C33 C37 -1.2(11)
Ti3 C32 C33 C37 118.2(7)
C31 C32 C33 Ti3 64.5(5)
C36 C32 C33 Ti3 -119.4(7)
F11 Ti3 C33 C34 -52.8(4)
F6 Ti3 C33 C34 42.1(5)
F1 Ti3 C33 C34 142.1(4)
F3 Ti3 C33 C34 -133.2(4)
F2 Ti3 C33 C34 -141.3(5)
C31 Ti3 C33 C34 77.9(4)
C32 Ti3 C33 C34 116.2(6)
C35 Ti3 C33 C34 36.2(4)
Ti2 Ti3 C33 C34 167.4(3)
F11 Ti3 C33 C32 -169.0(4)
F6 Ti3 C33 C32 -74.1(5)
F1 Ti3 C33 C32 25.8(4)
F3 Ti3 C33 C32 110.6(5)
F2 Ti3 C33 C32 102.4(4)
C31 Ti3 C33 C32 -38.3(4)
C35 Ti3 C33 C32 -80.0(4)
C34 Ti3 C33 C32 -116.2(6)
Ti2 Ti3 C33 C32 51.2(5)
F11 Ti3 C33 C37 71.7(7)
F6 Ti3 C33 C37 166.6(6)
F1 Ti3 C33 C37 -93.4(7)
F3 Ti3 C33 C37 -8.6(10)
F2 Ti3 C33 C37 -16.8(6)
C31 Ti3 C33 C37 -157.5(8)
C32 Ti3 C33 C37 -119.3(8)
C35 Ti3 C33 C37 160.7(8)
C34 Ti3 C33 C37 124.5(9)
Ti2 Ti3 C33 C37 -68.1(8)
C32 C33 C34 C35 0.5(8)
C37 C33 C34 C35 176.6(7)
Ti3 C33 C34 C35 -62.5(5)
C32 C33 C34 C38 -178.3(7)
C37 C33 C34 C38 -2.2(12)
Ti3 C33 C34 C38 118.6(8)
C32 C33 C34 Ti3 63.0(5)
C37 C33 C34 Ti3 -120.8(7)
F11 Ti3 C34 C35 -118.1(4)
F6 Ti3 C34 C35 -31.3(4)
F1 Ti3 C34 C35 64.7(5)
F3 Ti3 C34 C35 -123.0(5)
F2 Ti3 C34 C35 154.9(4)
C31 Ti3 C34 C35 38.2(4)
C32 Ti3 C34 C35 80.0(5)
C33 Ti3 C34 C35 117.2(6)
Ti2 Ti3 C34 C35 72.4(10)
F11 Ti3 C34 C33 124.7(4)
F6 Ti3 C34 C33 -148.5(4)
F1 Ti3 C34 C33 -52.5(5)
F3 Ti3 C34 C33 119.8(5)
F2 Ti3 C34 C33 37.7(4)
C31 Ti3 C34 C33 -79.0(5)
C32 Ti3 C34 C33 -37.2(4)
C35 Ti3 C34 C33 -117.2(6)
Ti2 Ti3 C34 C33 -44.8(11)
F11 Ti3 C34 C38 2.4(6)
F6 Ti3 C34 C38 89.3(6)
F1 Ti3 C34 C38 -174.7(6)
F3 Ti3 C34 C38 -2.4(10)
F2 Ti3 C34 C38 -84.5(7)
C31 Ti3 C34 C38 158.8(8)
C32 Ti3 C34 C38 -159.4(8)
C35 Ti3 C34 C38 120.6(8)
C33 Ti3 C34 C38 -122.2(8)
Ti2 Ti3 C34 C38 -167.0(6)
C33 C34 C35 C31 0.2(8)
C38 C34 C35 C31 179.0(7)
Ti3 C34 C35 C31 -63.1(4)
C33 C34 C35 C39 -175.6(7)
C38 C34 C35 C39 3.2(12)
Ti3 C34 C35 C39 121.1(7)
C33 C34 C35 Ti3 63.3(5)
C38 C34 C35 Ti3 -117.8(7)
C32 C31 C35 C34 -0.8(8)
Ti3 C31 C35 C34 66.9(5)
C32 C31 C35 C39 175.1(6)
Ti3 C31 C35 C39 -117.2(7)
C32 C31 C35 Ti3 -67.7(5)
F11 Ti3 C35 C34 58.4(4)
F6 Ti3 C35 C34 148.6(5)
F1 Ti3 C35 C34 -133.8(4)
F3 Ti3 C35 C34 132.9(5)
F2 Ti3 C35 C34 -32.9(5)
C31 Ti3 C35 C34 -114.9(6)
C32 Ti3 C35 C34 -77.1(5)
C33 Ti3 C35 C34 -36.0(4)
Ti2 Ti3 C35 C34 -161.3(3)
F11 Ti3 C35 C31 173.2(4)
F6 Ti3 C35 C31 -96.5(4)
F1 Ti3 C35 C31 -18.9(4)
F3 Ti3 C35 C31 -112.3(5)
F2 Ti3 C35 C31 81.9(4)
C32 Ti3 C35 C31 37.8(4)
C33 Ti3 C35 C31 78.8(4)
C34 Ti3 C35 C31 114.9(6)
Ti2 Ti3 C35 C31 -46.4(5)
F11 Ti3 C35 C39 -66.8(6)
F6 Ti3 C35 C39 23.4(6)
F1 Ti3 C35 C39 101.0(6)
F3 Ti3 C35 C39 7.7(9)
F2 Ti3 C35 C39 -158.1(5)
C31 Ti3 C35 C39 120.0(8)
C32 Ti3 C35 C39 157.8(7)
C33 Ti3 C35 C39 -161.2(7)
C34 Ti3 C35 C39 -125.2(8)
Ti2 Ti3 C35 C39 73.5(7)
F12 Ti4 C41 C45 -8.9(5)
F10 Ti4 C41 C45 115.4(4)
F5 Ti4 C41 C45 -85.1(4)
F6 Ti4 C41 C45 -163.2(4)
C42 Ti4 C41 C45 116.1(6)
C44 Ti4 C41 C45 38.2(4)
C43 Ti4 C41 C45 79.2(5)
F12 Ti4 C41 C42 -125.0(4)
F10 Ti4 C41 C42 -0.7(5)
F5 Ti4 C41 C42 158.8(4)
F6 Ti4 C41 C42 80.7(4)
C45 Ti4 C41 C42 -116.1(6)
C44 Ti4 C41 C42 -77.9(5)
C43 Ti4 C41 C42 -36.9(4)
C45 C41 C42 C43 -1.5(8)
Ti4 C41 C42 C43 65.2(5)
C45 C41 C42 C46 179.1(7)
Ti4 C41 C42 C46 -114.1(7)
C45 C41 C42 Ti4 -66.7(5)
F12 Ti4 C42 C41 87.1(5)
F10 Ti4 C42 C41 179.5(4)
F5 Ti4 C42 C41 -24.0(5)
F6 Ti4 C42 C41 -97.8(4)
C45 Ti4 C42 C41 37.2(4)
C44 Ti4 C42 C41 79.0(5)
C43 Ti4 C42 C41 116.0(7)
F12 Ti4 C42 C43 -28.9(6)
F10 Ti4 C42 C43 63.5(5)
F5 Ti4 C42 C43 -140.0(4)
F6 Ti4 C42 C43 146.2(5)
C41 Ti4 C42 C43 -116.0(7)
C45 Ti4 C42 C43 -78.7(5)
C44 Ti4 C42 C43 -37.0(4)
F12 Ti4 C42 C46 -150.2(5)
F10 Ti4 C42 C46 -57.8(6)
F5 Ti4 C42 C46 98.8(6)
F6 Ti4 C42 C46 25.0(6)
C41 Ti4 C42 C46 122.7(8)
C45 Ti4 C42 C46 160.0(7)
C44 Ti4 C42 C46 -158.3(7)
C43 Ti4 C42 C46 -121.3(9)
C41 C42 C43 C44 1.2(8)
C46 C42 C43 C44 -179.4(7)
Ti4 C42 C43 C44 63.6(5)
C41 C42 C43 C47 179.6(7)
C46 C42 C43 C47 -1.0(12)
Ti4 C42 C43 C47 -118.0(8)
C41 C42 C43 Ti4 -62.4(5)
C46 C42 C43 Ti4 116.9(7)
F12 Ti4 C43 C42 160.5(4)
F10 Ti4 C43 C42 -114.3(5)
F5 Ti4 C43 C42 62.4(6)
F6 Ti4 C43 C42 -37.0(5)
C41 Ti4 C43 C42 37.6(5)
C45 Ti4 C43 C42 79.2(5)
C44 Ti4 C43 C42 116.3(7)
F12 Ti4 C43 C44 44.3(5)
F10 Ti4 C43 C44 129.4(4)
F5 Ti4 C43 C44 -53.9(6)
F6 Ti4 C43 C44 -153.3(4)
C41 Ti4 C43 C44 -78.6(5)
C45 Ti4 C43 C44 -37.1(4)
C42 Ti4 C43 C44 -116.3(7)
F12 Ti4 C43 C47 -77.3(7)
F10 Ti4 C43 C47 7.9(7)
F5 Ti4 C43 C47 -175.4(6)
F6 Ti4 C43 C47 85.2(7)
C41 Ti4 C43 C47 159.9(8)
C45 Ti4 C43 C47 -158.6(8)
C42 Ti4 C43 C47 122.2(9)
C44 Ti4 C43 C47 -121.5(9)
C42 C43 C44 C45 -0.5(8)
C47 C43 C44 C45 -178.9(7)
Ti4 C43 C44 C45 62.5(5)
C42 C43 C44 C48 179.5(8)
C47 C43 C44 C48 1.0(13)
Ti4 C43 C44 C48 -117.6(8)
C42 C43 C44 Ti4 -63.0(5)
C47 C43 C44 Ti4 118.6(8)
F12 Ti4 C44 C43 -137.6(5)
F10 Ti4 C44 C43 -50.4(4)
F5 Ti4 C44 C43 145.1(4)
F6 Ti4 C44 C43 42.3(6)
C41 Ti4 C44 C43 78.9(5)
C45 Ti4 C44 C43 117.0(7)
C42 Ti4 C44 C43 37.1(4)
F12 Ti4 C44 C45 105.4(5)
F10 Ti4 C44 C45 -167.5(4)
F5 Ti4 C44 C45 28.0(5)
F6 Ti4 C44 C45 -74.7(6)
C41 Ti4 C44 C45 -38.1(4)
C42 Ti4 C44 C45 -80.0(5)
C43 Ti4 C44 C45 -117.0(7)
F12 Ti4 C44 C48 -13.7(7)
F10 Ti4 C44 C48 73.4(7)
F5 Ti4 C44 C48 -91.0(7)
F6 Ti4 C44 C48 166.2(6)
C41 Ti4 C44 C48 -157.2(8)
C45 Ti4 C44 C48 -119.1(9)
C42 Ti4 C44 C48 160.9(8)
C43 Ti4 C44 C48 123.9(9)
C42 C41 C45 C44 1.2(8)
Ti4 C41 C45 C44 -65.8(5)
C42 C41 C45 C49 179.9(7)
Ti4 C41 C45 C49 112.8(8)
C42 C41 C45 Ti4 67.1(5)
C43 C44 C45 C41 -0.5(8)
C48 C44 C45 C41 179.6(7)
Ti4 C44 C45 C41 63.6(5)
C43 C44 C45 C49 -179.2(7)
C48 C44 C45 C49 0.8(12)
Ti4 C44 C45 C49 -115.2(7)
C43 C44 C45 Ti4 -64.1(5)
C48 C44 C45 Ti4 116.0(8)
F12 Ti4 C45 C41 172.9(4)
F10 Ti4 C45 C41 -97.0(5)
F5 Ti4 C45 C41 91.0(4)
F6 Ti4 C45 C41 20.3(5)
C42 Ti4 C45 C41 -37.4(4)
C44 Ti4 C45 C41 -114.5(7)
C43 Ti4 C45 C41 -78.2(5)
F12 Ti4 C45 C44 -72.6(5)
F10 Ti4 C45 C44 17.5(6)
F5 Ti4 C45 C44 -154.5(5)
F6 Ti4 C45 C44 134.8(4)
C41 Ti4 C45 C44 114.5(7)
C42 Ti4 C45 C44 77.1(5)
C43 Ti4 C45 C44 36.3(4)
F12 Ti4 C45 C49 48.8(6)
F10 Ti4 C45 C49 138.9(5)
F5 Ti4 C45 C49 -33.1(6)
F6 Ti4 C45 C49 -103.9(6)
C41 Ti4 C45 C49 -124.1(8)
C42 Ti4 C45 C49 -161.5(7)
C44 Ti4 C45 C49 121.4(8)
C43 Ti4 C45 C49 157.7(7)
